data_2100570
loop_
_publ_author_name
'Kennedy, Brendan J.'
'Howard, Christopher J.'
'Knight, Kevin S.'
'Zhang, Zhaoming'
'Zhou, Qingdi'

_publ_section_title
;
 Structures and phase transitions in the ordered double perovskites
 Ba~2~Bi^III^Bi^V^O~6~ and Ba~2~Bi^III^Sb^V^O~6~
;
_journal_issue 4
_journal_name_full 'Acta Crystallographica Section B'
_journal_page_first 537
_journal_page_last 546
_journal_paper_doi 10.1107/S0108768106018842
_journal_volume 62
_journal_year 2006
_chemical_formula_sum 'Ba Bi O3'
_chemical_formula_weight 394.31
_space_group_IT_number 12
_symmetry_cell_setting monoclinic
_symmetry_space_group_name_Hall '-I 2y'
_symmetry_space_group_name_H-M 'I 1 2/m 1'
_cell_angle_alpha 90.0
_cell_angle_beta 90.2288(6)
_cell_angle_gamma 90.0
_cell_formula_units_Z 4
_cell_length_a 6.18505(7)
_cell_length_b 6.13219(7)
_cell_length_c 8.65846(10)
_cell_volume 328.395(7)
_cod_data_source_file ws5040.cif
_cod_data_source_block BABIO3_200K_phase_1
_cod_depositor_comments
;
The following automatic conversions were performed:
'_geom_bond_publ_flag' value 'N' changed to 'n' according to
'/home/saulius/struct/CIF-dictionaries/cif_core.dic' dictionary named
'cif_core.dic' version 2.4.1 from 2010-06-29 (66
times).

'_geom_angle_publ_flag' value 'N' changed to 'n' according to
'/home/saulius/struct/CIF-dictionaries/cif_core.dic' dictionary named
'cif_core.dic' version 2.4.1 from 2010-06-29 (408 times).

Automatic conversion script
Id: cif_fix_enum 1527 2010-12-29 10:47:43Z saulius 

The following automatic conversions were performed:

'_geom_bond_publ_flag' value 'N' changed to 'n' according to
/home/saulius/struct/CIF-dictionaries/cif_core.dic dictionary named
'cif_core.dic' version 2.4.1 from 2010-06-29 (66
times).

'_geom_angle_publ_flag' value 'N' changed to 'n' according
to /home/saulius/struct/CIF-dictionaries/cif_core.dic dictionary
named 'cif_core.dic' version 2.4.1 from 2010-06-29 (408 times).

Automatic conversion script
Id: cif_fix_values 1715 2011-07-08 13:25:40Z adriana 
;
_cod_original_cell_volume 328.395(10)
_cod_original_sg_symbol_H-M 'I 2/m'
_cod_database_code 2100570

loop_
_symmetry_equiv_pos_site_id
_symmetry_equiv_pos_as_xyz
1 +x,+y,+z
2 -x,+y,-z
-1 -x,-y,-z
-2 +x,-y,+z
101 +x+1/2,+y+1/2,+z+1/2
102 -x+1/2,+y+1/2,-z+1/2
-101 -x+1/2,-y+1/2,-z+1/2
-102 +x+1/2,-y+1/2,+z+1/2

loop_
_atom_site_aniso_label
_atom_site_aniso_U_11
_atom_site_aniso_U_22
_atom_site_aniso_U_33
_atom_site_aniso_U_12
_atom_site_aniso_U_13
_atom_site_aniso_U_23
O1 0.0152(9) 0.0246(12) 0.0146(10) 0.0 -0.0009(10) 0.0
O2 0.0212(6) 0.0226(8) 0.0203(7) -0.0084(5) -0.0027(6) 0.0000(11)

loop_
_atom_site_type_symbol
_atom_site_label
_atom_site_fract_x
_atom_site_fract_y
_atom_site_fract_z
_atom_site_U_iso_or_equiv
_atom_site_thermal_displace_type
_atom_site_occupancy
Ba Ba 0.5034(3) 0.0 0.2490(3) 0.0099(3) Uiso 1.0
Bi Bi3 0.0 0.0 0.0 0.0083(4) Uiso 1.0
Bi Bi5 0.0 0.0 0.5 0.0090(4) Uiso 1.0
O O1 0.0664(2) 0.0 0.2611(2) 0.01812 Uani 1.0
O O2 0.2623(2) 0.2580(3) -0.03547(11) 0.02138 Uani 1.0

loop_
_atom_type_symbol
Ba
Bi
O

loop_
_geom_angle_atom_site_label_1
_geom_angle_atom_site_label_2
_geom_angle_atom_site_label_3
_geom_angle_site_symmetry_1
_geom_angle_site_symmetry_3
_geom_angle
_geom_angle_publ_flag
Ba Ba Ba 2_655 2_656 178.88(10) n
Ba Ba Ba 2_655 102_545 89.98(8) n
Ba Ba Ba 2_655 102_555 89.98(8) n
Ba Ba Ba 2_655 102_645 90.46(8) n
Ba Ba Ba 2_655 102_655 90.46(8) n
Ba Ba Bi3 2_655 1_555 54.89(5) n
Ba Ba Bi3 2_655 1_655 55.34(5) n
Ba Ba Bi3 2_655 101_545 125.32(3) n
Ba Ba Bi3 2_655 101_555 125.32(3) n
Ba Ba Bi5 2_655 1_555 124.50(7) n
Ba Ba Bi5 2_655 1_655 125.69(7) n
Ba Ba Bi5 2_655 101_544 54.88(3) n
Ba Ba Bi5 2_655 101_554 54.88(3) n
Ba Ba O1 2_655 1_555 91.88(8) n
Ba Ba O1 2_655 102_545 88.33(7) n
Ba Ba O1 2_655 102_555 88.33(7) n
Ba Ba O2 2_655 2_655 49.54(5) n
Ba Ba O2 2_655 -1_655 49.54(5) n
Ba Ba O2 2_655 101_545 130.84(6) n
Ba Ba O2 2_655 -102_555 130.84(6) n
Ba Ba Ba 2_656 102_545 89.21(8) n
Ba Ba Ba 2_656 102_555 89.21(8) n
Ba Ba Ba 2_656 102_645 90.33(8) n
Ba Ba Ba 2_656 102_655 90.33(8) n
Ba Ba Bi3 2_656 1_555 123.99(7) n
Ba Ba Bi3 2_656 1_655 125.78(7) n
Ba Ba Bi3 2_656 101_545 54.67(3) n
Ba Ba Bi3 2_656 101_555 54.67(3) n
Ba Ba Bi5 2_656 1_555 54.38(5) n
Ba Ba Bi5 2_656 1_655 55.43(5) n
Ba Ba Bi5 2_656 101_544 125.11(3) n
Ba Ba Bi5 2_656 101_554 125.11(3) n
Ba Ba O1 2_656 1_555 86.99(7) n
Ba Ba O1 2_656 102_545 91.51(7) n
Ba Ba O1 2_656 102_555 91.51(7) n
Ba Ba O2 2_656 2_655 131.22(7) n
Ba Ba O2 2_656 -1_655 131.22(7) n
Ba Ba O2 2_656 101_545 49.99(6) n
Ba Ba O2 2_656 -102_555 49.99(6) n
Ba Ba Ba 102_545 102_555 88.72(7) n
Ba Ba Ba 102_545 102_645 90.4853(14) n
Ba Ba Ba 102_545 102_655 179.09(9) n
Ba Ba Bi3 102_545 1_555 54.19(5) n
Ba Ba Bi3 102_545 1_655 126.01(7) n
Ba Ba Bi3 102_545 101_545 54.67(3) n
Ba Ba Bi3 102_545 101_555 124.23(8) n
Ba Ba Bi5 102_545 1_555 53.91(4) n
Ba Ba Bi5 102_545 1_655 125.51(7) n
Ba Ba Bi5 102_545 101_544 55.10(3) n
Ba Ba Bi5 102_545 101_554 124.87(8) n
Ba Ba O1 102_545 1_555 44.40(3) n
Ba Ba O1 102_545 102_545 37.66(2) n
Ba Ba O1 102_545 102_555 126.34(7) n
Ba Ba O2 102_545 2_655 139.44(12) n
Ba Ba O2 102_545 -1_655 88.83(5) n
Ba Ba O2 102_545 101_545 91.89(5) n
Ba Ba O2 102_545 -102_555 139.16(11) n
Ba Ba Ba 102_555 102_645 179.09(9) n
Ba Ba Ba 102_555 102_655 90.4853(14) n
Ba Ba Bi3 102_555 1_555 54.19(5) n
Ba Ba Bi3 102_555 1_655 126.01(7) n
Ba Ba Bi3 102_555 101_545 124.23(8) n
Ba Ba Bi3 102_555 101_555 54.67(3) n
Ba Ba Bi5 102_555 1_555 53.91(4) n
Ba Ba Bi5 102_555 1_655 125.51(7) n
Ba Ba Bi5 102_555 101_544 124.87(8) n
Ba Ba Bi5 102_555 101_554 55.10(3) n
Ba Ba O1 102_555 1_555 44.40(3) n
Ba Ba O1 102_555 102_545 126.34(7) n
Ba Ba O1 102_555 102_555 37.66(2) n
Ba Ba O2 102_555 2_655 88.83(5) n
Ba Ba O2 102_555 -1_655 139.44(12) n
Ba Ba O2 102_555 101_545 139.16(11) n
Ba Ba O2 102_555 -102_555 91.89(5) n
Ba Ba Ba 102_645 102_655 90.30(7) n
Ba Ba Bi3 102_645 1_555 125.56(7) n
Ba Ba Bi3 102_645 1_655 54.87(5) n
Ba Ba Bi3 102_645 101_545 54.90(3) n
Ba Ba Bi3 102_645 101_555 125.57(8) n
Ba Ba Bi5 102_645 1_555 125.21(7) n
Ba Ba Bi5 102_645 1_655 54.73(5) n
Ba Ba Bi5 102_645 101_544 54.88(3) n
Ba Ba Bi5 102_645 101_554 125.77(8) n
Ba Ba O1 102_645 1_555 134.79(4) n
Ba Ba O1 102_645 102_545 52.89(2) n
Ba Ba O1 102_645 102_555 143.15(7) n
Ba Ba O2 102_645 2_655 92.06(7) n
Ba Ba O2 102_645 -1_655 40.96(4) n
Ba Ba O2 102_645 101_545 40.42(4) n
Ba Ba O2 102_645 -102_555 88.42(8) n
Ba Ba Bi3 102_655 1_555 125.56(7) n
Ba Ba Bi3 102_655 1_655 54.87(5) n
Ba Ba Bi3 102_655 101_545 125.57(8) n
Ba Ba Bi3 102_655 101_555 54.90(3) n
Ba Ba Bi5 102_655 1_555 125.21(7) n
Ba Ba Bi5 102_655 1_655 54.73(5) n
Ba Ba Bi5 102_655 101_544 125.77(8) n
Ba Ba Bi5 102_655 101_554 54.88(3) n
Ba Ba O1 102_655 1_555 134.79(4) n
Ba Ba O1 102_655 102_545 143.15(7) n
Ba Ba O1 102_655 102_555 52.89(2) n
Ba Ba O2 102_655 2_655 40.96(4) n
Ba Ba O2 102_655 -1_655 92.06(7) n
Ba Ba O2 102_655 101_545 88.42(8) n
Ba Ba O2 102_655 -102_555 40.42(4) n
Bi3 Ba Bi3 1_555 1_655 110.23(7) n
Bi3 Ba Bi3 1_555 101_545 108.86(3) n
Bi3 Ba Bi3 1_555 101_555 108.86(3) n
Bi3 Ba Bi5 1_555 1_555 69.61(3) n
Bi3 Ba Bi5 1_555 1_655 179.4175(7) n
Bi3 Ba Bi5 1_555 101_544 70.68(4) n
Bi3 Ba Bi5 1_555 101_554 70.68(4) n
Bi3 Ba O1 1_555 1_555 36.99(5) n
Bi3 Ba O1 1_555 102_545 82.49(5) n
Bi3 Ba O1 1_555 102_555 82.49(5) n
Bi3 Ba O2 1_555 2_655 92.86(6) n
Bi3 Ba O2 1_555 -1_655 92.86(6) n
Bi3 Ba O2 1_555 101_545 145.85(5) n
Bi3 Ba O2 1_555 -102_555 145.85(5) n
Bi3 Ba Bi3 1_655 101_545 109.76(3) n
Bi3 Ba Bi3 1_655 101_555 109.76(3) n
Bi3 Ba Bi5 1_655 1_555 179.8393(2) n
Bi3 Ba Bi5 1_655 1_655 70.35(3) n
Bi3 Ba Bi5 1_655 101_544 70.91(4) n
Bi3 Ba Bi5 1_655 101_554 70.91(4) n
Bi3 Ba O1 1_655 1_555 147.22(9) n
Bi3 Ba O1 1_655 102_545 95.62(5) n
Bi3 Ba O1 1_655 102_555 95.62(5) n
Bi3 Ba O2 1_655 2_655 37.39(4) n
Bi3 Ba O2 1_655 -1_655 37.39(4) n
Bi3 Ba O2 1_655 101_545 85.29(4) n
Bi3 Ba O2 1_655 -102_555 85.29(4) n
Bi3 Ba Bi3 101_545 101_555 109.34(7) n
Bi3 Ba Bi5 101_545 1_555 70.32(4) n
Bi3 Ba Bi5 101_545 1_655 70.85(4) n
Bi3 Ba Bi5 101_545 101_544 70.4414(9) n
Bi3 Ba Bi5 101_545 101_554 179.3167(7) n
Bi3 Ba O1 101_545 1_555 88.26(4) n
Bi3 Ba O1 101_545 102_545 37.60(5) n
Bi3 Ba O1 101_545 102_555 145.37(10) n
Bi3 Ba O2 101_545 2_655 146.74(6) n
Bi3 Ba O2 101_545 -1_655 85.75(4) n
Bi3 Ba O2 101_545 101_545 37.44(3) n
Bi3 Ba O2 101_545 -102_555 92.89(8) n
Bi3 Ba Bi5 101_555 1_555 70.32(4) n
Bi3 Ba Bi5 101_555 1_655 70.85(4) n
Bi3 Ba Bi5 101_555 101_544 179.3170(7) n
Bi3 Ba Bi5 101_555 101_554 70.4414(9) n
Bi3 Ba O1 101_555 1_555 88.26(4) n
Bi3 Ba O1 101_555 102_545 145.37(10) n
Bi3 Ba O1 101_555 102_555 37.60(5) n
Bi3 Ba O2 101_555 2_655 85.75(4) n
Bi3 Ba O2 101_555 -1_655 146.74(6) n
Bi3 Ba O2 101_555 101_545 92.89(8) n
Bi3 Ba O2 101_555 -102_555 37.44(3) n
Bi5 Ba Bi5 1_555 1_655 109.81(7) n
Bi5 Ba Bi5 1_555 101_544 109.02(3) n
Bi5 Ba Bi5 1_555 101_554 109.02(3) n
Bi5 Ba O1 1_555 1_555 32.62(4) n
Bi5 Ba O1 1_555 102_545 84.36(5) n
Bi5 Ba O1 1_555 102_555 84.36(5) n
Bi5 Ba O2 1_555 2_655 142.55(4) n
Bi5 Ba O2 1_555 -1_655 142.55(4) n
Bi5 Ba O2 1_555 101_545 94.84(6) n
Bi5 Ba O2 1_555 -102_555 94.84(6) n
Bi5 Ba Bi5 1_655 101_544 109.61(3) n
Bi5 Ba Bi5 1_655 101_554 109.61(3) n
Bi5 Ba O1 1_655 1_555 142.42(9) n
Bi5 Ba O1 1_655 102_545 97.48(5) n
Bi5 Ba O1 1_655 102_555 97.48(5) n
Bi5 Ba O2 1_655 2_655 87.62(5) n
Bi5 Ba O2 1_655 -1_655 87.62(5) n
Bi5 Ba O2 1_655 101_545 33.92(5) n
Bi5 Ba O2 1_655 -102_555 33.92(5) n
Bi5 Ba Bi5 101_544 101_554 109.77(7) n
Bi5 Ba O1 101_544 1_555 91.08(4) n
Bi5 Ba O1 101_544 102_545 34.26(4) n
Bi5 Ba O1 101_544 102_555 142.46(10) n
Bi5 Ba O2 101_544 2_655 94.76(7) n
Bi5 Ba O2 101_544 -1_655 33.94(3) n
Bi5 Ba O2 101_544 101_545 87.30(3) n
Bi5 Ba O2 101_544 -102_555 143.08(7) n
Bi5 Ba O1 101_554 1_555 91.08(4) n
Bi5 Ba O1 101_554 102_545 142.46(10) n
Bi5 Ba O1 101_554 102_555 34.26(4) n
Bi5 Ba O2 101_554 2_655 33.94(3) n
Bi5 Ba O2 101_554 -1_655 94.76(7) n
Bi5 Ba O2 101_554 101_545 143.08(7) n
Bi5 Ba O2 101_554 -102_555 87.30(3) n
O1 Ba O1 1_555 102_545 82.06(4) n
O1 Ba O1 1_555 102_555 82.06(4) n
O1 Ba O2 1_555 2_655 122.57(7) n
O1 Ba O2 1_555 -1_655 122.57(7) n
O1 Ba O2 1_555 101_545 122.01(7) n
O1 Ba O2 1_555 -102_555 122.01(7) n
O1 Ba O1 102_545 102_555 163.64(9) n
O1 Ba O2 102_545 2_655 127.25(10) n
O1 Ba O2 102_545 -1_655 60.06(5) n
O1 Ba O2 102_545 101_545 65.40(5) n
O1 Ba O2 102_545 -102_555 127.45(10) n
O1 Ba O2 102_555 2_655 60.06(5) n
O1 Ba O2 102_555 -1_655 127.25(10) n
O1 Ba O2 102_555 101_545 127.45(10) n
O1 Ba O2 102_555 -102_555 65.40(5) n
O2 Ba O2 2_655 -1_655 67.82(8) n
O2 Ba O2 2_655 101_545 115.31(6) n
O2 Ba O2 2_655 -102_555 81.38(4) n
O2 Ba O2 -1_655 101_545 81.38(4) n
O2 Ba O2 -1_655 -102_555 115.31(6) n
O2 Ba O2 101_545 -102_555 62.32(10) n
Ba Bi3 Ba 1_455 1_555 110.23(7) n
Ba Bi3 Ba 1_455 2_555 69.77(7) n
Ba Bi3 Ba 1_455 2_655 179.9802 n
Ba Bi3 Ba 1_455 101_444 109.76(3) n
Ba Bi3 Ba 1_455 101_454 109.76(3) n
Ba Bi3 Ba 1_455 102_545 70.24(3) n
Ba Bi3 Ba 1_455 102_555 70.24(3) n
Ba Bi3 O1 1_455 1_555 65.09(5) n
Ba Bi3 O1 1_455 2_555 114.91(5) n
Ba Bi3 O2 1_455 1_555 131.17(4) n
Ba Bi3 O2 1_455 2_555 48.83(4) n
Ba Bi3 O2 1_455 -1_555 48.83(4) n
Ba Bi3 O2 1_455 -2_555 131.17(4) n
Ba Bi3 Ba 1_555 2_555 179.9802 n
Ba Bi3 Ba 1_555 2_655 69.77(7) n
Ba Bi3 Ba 1_555 101_444 108.86(3) n
Ba Bi3 Ba 1_555 101_454 108.86(3) n
Ba Bi3 Ba 1_555 102_545 71.14(3) n
Ba Bi3 Ba 1_555 102_555 71.14(3) n
Ba Bi3 O1 1_555 1_555 45.14(5) n
Ba Bi3 O1 1_555 2_555 134.86(5) n
Ba Bi3 O2 1_555 1_555 59.58(4) n
Ba Bi3 O2 1_555 2_555 120.42(4) n
Ba Bi3 O2 1_555 -1_555 120.42(4) n
Ba Bi3 O2 1_555 -2_555 59.58(4) n
Ba Bi3 Ba 2_555 2_655 110.23(7) n
Ba Bi3 Ba 2_555 101_444 71.14(3) n
Ba Bi3 Ba 2_555 101_454 71.14(3) n
Ba Bi3 Ba 2_555 102_545 108.86(3) n
Ba Bi3 Ba 2_555 102_555 108.86(3) n
Ba Bi3 O1 2_555 1_555 134.86(5) n
Ba Bi3 O1 2_555 2_555 45.14(5) n
Ba Bi3 O2 2_555 1_555 120.42(4) n
Ba Bi3 O2 2_555 2_555 59.58(4) n
Ba Bi3 O2 2_555 -1_555 59.58(4) n
Ba Bi3 O2 2_555 -2_555 120.42(4) n
Ba Bi3 Ba 2_655 101_444 70.24(3) n
Ba Bi3 Ba 2_655 101_454 70.24(3) n
Ba Bi3 Ba 2_655 102_545 109.76(3) n
Ba Bi3 Ba 2_655 102_555 109.76(3) n
Ba Bi3 O1 2_655 1_555 114.91(5) n
Ba Bi3 O1 2_655 2_555 65.09(5) n
Ba Bi3 O2 2_655 1_555 48.83(4) n
Ba Bi3 O2 2_655 2_555 131.17(4) n
Ba Bi3 O2 2_655 -1_555 131.17(4) n
Ba Bi3 O2 2_655 -2_555 48.83(4) n
Ba Bi3 Ba 101_444 101_454 109.34(7) n
Ba Bi3 Ba 101_444 102_545 70.66(7) n
Ba Bi3 Ba 101_444 102_555 179.9802 n
Ba Bi3 O1 101_444 1_555 124.60(3) n
Ba Bi3 O1 101_444 2_555 55.40(3) n
Ba Bi3 O2 101_444 1_555 118.75(6) n
Ba Bi3 O2 101_444 2_555 130.36(4) n
Ba Bi3 O2 101_444 -1_555 61.25(6) n
Ba Bi3 O2 101_444 -2_555 49.64(4) n
Ba Bi3 Ba 101_454 102_545 179.972 n
Ba Bi3 Ba 101_454 102_555 70.66(7) n
Ba Bi3 O1 101_454 1_555 124.60(3) n
Ba Bi3 O1 101_454 2_555 55.40(3) n
Ba Bi3 O2 101_454 1_555 49.64(4) n
Ba Bi3 O2 101_454 2_555 61.25(6) n
Ba Bi3 O2 101_454 -1_555 130.36(4) n
Ba Bi3 O2 101_454 -2_555 118.75(6) n
Ba Bi3 Ba 102_545 102_555 109.34(7) n
Ba Bi3 O1 102_545 1_555 55.40(3) n
Ba Bi3 O1 102_545 2_555 124.60(3) n
Ba Bi3 O2 102_545 1_555 130.36(4) n
Ba Bi3 O2 102_545 2_555 118.75(6) n
Ba Bi3 O2 102_545 -1_555 49.64(4) n
Ba Bi3 O2 102_545 -2_555 61.25(6) n
Ba Bi3 O1 102_555 1_555 55.40(3) n
Ba Bi3 O1 102_555 2_555 124.60(3) n
Ba Bi3 O2 102_555 1_555 61.25(6) n
Ba Bi3 O2 102_555 2_555 49.64(4) n
Ba Bi3 O2 102_555 -1_555 118.75(6) n
Ba Bi3 O2 102_555 -2_555 130.36(4) n
O1 Bi3 O1 1_555 2_555 179.972 n
O1 Bi3 O2 1_555 1_555 90.46(4) n
O1 Bi3 O2 1_555 2_555 89.54(4) n
O1 Bi3 O2 1_555 -1_555 89.54(4) n
O1 Bi3 O2 1_555 -2_555 90.46(4) n
O1 Bi3 O2 2_555 1_555 89.54(4) n
O1 Bi3 O2 2_555 2_555 90.46(4) n
O1 Bi3 O2 2_555 -1_555 90.46(4) n
O1 Bi3 O2 2_555 -2_555 89.54(4) n
O2 Bi3 O2 1_555 2_555 92.48(9) n
O2 Bi3 O2 1_555 -1_555 180.0 n
O2 Bi3 O2 1_555 -2_555 87.52(9) n
O2 Bi3 O2 2_555 -1_555 87.52(9) n
O2 Bi3 O2 2_555 -2_555 180.0 n
O2 Bi3 O2 -1_555 -2_555 92.48(9) n
Ba Bi5 Ba 1_455 1_555 109.81(7) n
Ba Bi5 Ba 1_455 2_556 70.19(7) n
Ba Bi5 Ba 1_455 2_656 180.0 n
Ba Bi5 Ba 1_455 101_445 109.61(3) n
Ba Bi5 Ba 1_455 101_455 109.61(3) n
Ba Bi5 Ba 1_455 102_545 70.39(3) n
Ba Bi5 Ba 1_455 102_555 70.39(3) n
Ba Bi5 O1 1_455 1_555 66.10(5) n
Ba Bi5 O1 1_455 2_556 113.90(5) n
Ba Bi5 O2 1_455 101_445 49.32(4) n
Ba Bi5 O2 1_455 102_545 130.68(4) n
Ba Bi5 O2 1_455 -101_555 130.68(4) n
Ba Bi5 O2 1_455 -102_455 49.32(4) n
Ba Bi5 Ba 1_555 2_556 179.9604 n
Ba Bi5 Ba 1_555 2_656 70.19(7) n
Ba Bi5 Ba 1_555 101_445 109.02(3) n
Ba Bi5 Ba 1_555 101_455 109.02(3) n
Ba Bi5 Ba 1_555 102_545 70.99(3) n
Ba Bi5 Ba 1_555 102_555 70.99(3) n
Ba Bi5 O1 1_555 1_555 43.71(5) n
Ba Bi5 O1 1_555 2_556 136.29(5) n
Ba Bi5 O2 1_555 101_445 119.22(4) n
Ba Bi5 O2 1_555 102_545 60.78(4) n
Ba Bi5 O2 1_555 -101_555 60.78(4) n
Ba Bi5 O2 1_555 -102_455 119.22(4) n
Ba Bi5 Ba 2_556 2_656 109.81(7) n
Ba Bi5 Ba 2_556 101_445 70.99(3) n
Ba Bi5 Ba 2_556 101_455 70.99(3) n
Ba Bi5 Ba 2_556 102_545 109.02(3) n
Ba Bi5 Ba 2_556 102_555 109.02(3) n
Ba Bi5 O1 2_556 1_555 136.29(5) n
Ba Bi5 O1 2_556 2_556 43.71(5) n
Ba Bi5 O2 2_556 101_445 60.78(4) n
Ba Bi5 O2 2_556 102_545 119.22(4) n
Ba Bi5 O2 2_556 -101_555 119.22(4) n
Ba Bi5 O2 2_556 -102_455 60.78(4) n
Ba Bi5 Ba 2_656 101_445 70.39(3) n
Ba Bi5 Ba 2_656 101_455 70.39(3) n
Ba Bi5 Ba 2_656 102_545 109.61(3) n
Ba Bi5 Ba 2_656 102_555 109.61(3) n
Ba Bi5 O1 2_656 1_555 113.90(5) n
Ba Bi5 O1 2_656 2_556 66.10(5) n
Ba Bi5 O2 2_656 101_445 130.68(4) n
Ba Bi5 O2 2_656 102_545 49.32(4) n
Ba Bi5 O2 2_656 -101_555 49.32(4) n
Ba Bi5 O2 2_656 -102_455 130.68(4) n
Ba Bi5 Ba 101_445 101_455 109.77(7) n
Ba Bi5 Ba 101_445 102_545 70.23(7) n
Ba Bi5 Ba 101_445 102_555 180.0 n
Ba Bi5 O1 101_445 1_555 124.27(3) n
Ba Bi5 O1 101_445 2_556 55.73(3) n
Ba Bi5 O2 101_445 101_445 60.72(4) n
Ba Bi5 O2 101_445 102_545 48.61(6) n
Ba Bi5 O2 101_445 -101_555 119.28(4) n
Ba Bi5 O2 101_445 -102_455 131.39(6) n
Ba Bi5 Ba 101_455 102_545 180.0 n
Ba Bi5 Ba 101_455 102_555 70.23(7) n
Ba Bi5 O1 101_455 1_555 124.27(3) n
Ba Bi5 O1 101_455 2_556 55.73(3) n
Ba Bi5 O2 101_455 101_445 131.39(6) n
Ba Bi5 O2 101_455 102_545 119.28(4) n
Ba Bi5 O2 101_455 -101_555 48.61(6) n
Ba Bi5 O2 101_455 -102_455 60.72(4) n
Ba Bi5 Ba 102_545 102_555 109.77(7) n
Ba Bi5 O1 102_545 1_555 55.73(3) n
Ba Bi5 O1 102_545 2_556 124.27(3) n
Ba Bi5 O2 102_545 101_445 48.61(6) n
Ba Bi5 O2 102_545 102_545 60.72(4) n
Ba Bi5 O2 102_545 -101_555 131.39(6) n
Ba Bi5 O2 102_545 -102_455 119.28(4) n
Ba Bi5 O1 102_555 1_555 55.73(3) n
Ba Bi5 O1 102_555 2_556 124.27(3) n
Ba Bi5 O2 102_555 101_445 119.28(4) n
Ba Bi5 O2 102_555 102_545 131.39(6) n
Ba Bi5 O2 102_555 -101_555 60.72(4) n
Ba Bi5 O2 102_555 -102_455 48.61(6) n
O1 Bi5 O1 1_555 2_556 179.9657 n
O1 Bi5 O2 1_555 101_445 89.75(4) n
O1 Bi5 O2 1_555 102_545 90.25(4) n
O1 Bi5 O2 1_555 -101_555 90.25(4) n
O1 Bi5 O2 1_555 -102_455 89.75(4) n
O1 Bi5 O2 2_556 101_445 90.25(4) n
O1 Bi5 O2 2_556 102_545 89.75(4) n
O1 Bi5 O2 2_556 -101_555 89.75(4) n
O1 Bi5 O2 2_556 -102_455 90.25(4) n
O2 Bi5 O2 101_445 102_545 90.65(10) n
O2 Bi5 O2 101_445 -101_555 180.0 n
O2 Bi5 O2 101_445 -102_455 89.35(10) n
O2 Bi5 O2 102_545 -101_555 89.35(10) n
O2 Bi5 O2 102_545 -102_455 179.9802 n
O2 Bi5 O2 -101_555 -102_455 90.65(10) n
Ba O1 Ba 1_555 102_545 97.94(4) n
Ba O1 Ba 1_555 102_555 97.94(4) n
Ba O1 Bi3 1_555 1_555 97.86(7) n
Ba O1 Bi5 1_555 1_555 103.68(7) n
Ba O1 Ba 102_545 102_555 163.64(9) n
Ba O1 Bi3 102_545 1_555 87.00(7) n
Ba O1 Bi5 102_545 1_555 90.01(7) n
Ba O1 Bi3 102_555 1_555 87.00(7) n
Ba O1 Bi5 102_555 1_555 90.01(7) n
Bi3 O1 Bi5 1_555 1_555 158.46(7) n
Ba O2 Ba 2_655 101_454 98.62(4) n
Ba O2 Bi3 2_655 1_555 93.79(6) n
Ba O2 Bi5 2_655 101_554 97.45(6) n
Ba O2 Bi3 101_454 1_555 92.92(5) n
Ba O2 Bi5 101_454 101_554 96.76(8) n
Bi3 O2 Bi5 1_555 101_554 163.89(5) n

loop_
_geom_bond_atom_site_label_1
_geom_bond_atom_site_label_2
_geom_bond_site_symmetry_2
_geom_bond_distance
_geom_bond_publ_flag
Ba Ba 2_655 4.312(5) n
Ba Ba 2_656 4.347(5) n
Ba Ba 102_545 4.385(3) n
Ba Ba 102_555 4.385(3) n
Ba Ba 102_645 4.325(3) n
Ba Ba 102_655 4.325(3) n
Ba Bi3 1_555 3.780(2) n
Ba Bi3 1_655 3.760(2) n
Ba Bi3 101_545 3.7582(15) n
Ba Bi3 101_555 3.7582(15) n
Ba Bi5 1_555 3.804(2) n
Ba Bi5 1_655 3.755(2) n
Ba Bi5 101_544 3.7483(15) n
Ba Bi5 101_554 3.7483(15) n
Ba O1 1_555 2.705(2) n
Ba O1 1_655 3.483(2) n
Ba O1 102_545 3.0976(3) n
Ba O1 102_555 3.0976(3) n
Ba O2 1_555 3.281(2) n
Ba O2 2_655 2.836(3) n
Ba O2 -1_655 2.836(3) n
Ba O2 -2_555 3.281(2) n
Ba O2 101_545 2.868(2) n
Ba O2 102_545 3.330(3) n
Ba O2 -101_444 3.330(3) n
Ba O2 -102_444 2.868(2) n
Bi3 Ba 1_455 3.760(2) n
Bi3 Ba 1_555 3.780(2) n
Bi3 Ba 2_555 3.780(2) n
Bi3 Ba 2_655 3.760(2) n
Bi3 Ba 101_444 3.7582(15) n
Bi3 Ba 101_454 3.7582(15) n
Bi3 Ba 102_545 3.7582(15) n
Bi3 Ba 102_555 3.7582(15) n
Bi3 O1 1_555 2.296(2) n
Bi3 O1 2_555 2.296(2) n
Bi3 O2 1_555 2.2877(16) n
Bi3 O2 2_555 2.2877(16) n
Bi3 O2 -1_555 2.2877(16) n
Bi3 O2 -2_555 2.2877(16) n
Bi5 Ba 1_455 3.755(2) n
Bi5 Ba 1_555 3.804(2) n
Bi5 Ba 2_556 3.804(2) n
Bi5 Ba 2_656 3.755(2) n
Bi5 Ba 101_445 3.7483(15) n
Bi5 Ba 101_455 3.7483(15) n
Bi5 Ba 102_545 3.7483(15) n
Bi5 Ba 102_555 3.7483(15) n
Bi5 O1 1_555 2.110(2) n
Bi5 O1 2_556 2.110(2) n
Bi5 O2 101_445 2.1105(16) n
Bi5 O2 102_545 2.1105(16) n
Bi5 O2 -101_444 2.1105(16) n
Bi5 O2 -102_344 2.1105(16) n
O1 Ba 1_455 3.483(2) n
O1 Ba 1_555 2.705(2) n
O1 Ba 102_545 3.0976(3) n
O1 Ba 102_555 3.0976(3) n
O1 Bi3 1_555 2.296(2) n
O1 Bi5 1_555 2.110(2) n
O2 Ba 1_555 3.281(2) n
O2 Ba 2_655 2.836(3) n
O2 Ba 101_454 2.868(2) n
O2 Ba 102_555 3.330(3) n
O2 Bi3 1_555 2.2877(16) n
O2 Bi5 101_554 2.1105(16) n
